data_4118758
loop_
_publ_author_name
'Jonathan M. Darmon'
'S. Chantal E. Stieber'
'Kevin T. Sylvester'
'Ignacio Fern\'andez'
'Emil Lobkovsky'
'Scott P. Semproni'
'Eckhard Bill'
'Karl Wieghardt'
'Serena DeBeer'
'Paul J. Chirik'

_publ_section_title
;
 Oxidative Addition of Carbon-Carbon Bonds with a Redox-Active
 Bis(imino)pyridine Iron Complex
;
_journal_name_full 'Journal of the American Chemical Society'
_journal_page_first 17125
_journal_page_last 17137
_journal_paper_doi 10.1021/ja306526d
_journal_volume 134
_journal_year 2012
_chemical_formula_sum 'C44 H43 Fe N3'
_chemical_formula_weight 669.66
_chemical_name_systematic
;
 ?
;
_space_group_IT_number 14
_symmetry_cell_setting monoclinic
_symmetry_space_group_name_Hall '-P 2yn'
_symmetry_space_group_name_H-M 'P 1 21/n 1'
_atom_sites_solution_hydrogens geom
_atom_sites_solution_primary direct
_atom_sites_solution_secondary difmap
_audit_creation_method SHELXL-97
_cell_angle_alpha 90.000
_cell_angle_beta 101.426(5)
_cell_angle_gamma 90.000
_cell_formula_units_Z 8
_cell_length_a 23.457(5)
_cell_length_b 11.424(5)
_cell_length_c 26.677(5)
_cell_measurement_reflns_used 9948
_cell_measurement_temperature 100(2)
_cell_measurement_theta_max 27.58
_cell_measurement_theta_min 2.37
_cell_volume 7007(4)
_computing_cell_refinement 'BRUKER, APEX II SOFTWARE SUITE'
_computing_data_collection 'BRUKER, APEX II SOFTWARE SUITE'
_computing_data_reduction 'BRUKER, APEX II SOFTWARE SUITE'
_computing_molecular_graphics 'Ortep-3 for Windows (Farrugia, 1997)'
_computing_structure_refinement 'SHELXL-97 (Sheldrick, 2008)'
_computing_structure_solution 'SIR92 (Giacavazzo, 1994)'
_diffrn_ambient_temperature 100(2)
_diffrn_measured_fraction_theta_full 'ACTA 50'
_diffrn_measured_fraction_theta_max 0.977
_diffrn_measurement_device_type 'Bruker APEX II CCD'
_diffrn_measurement_method 'phi and omega scans'
_diffrn_radiation_monochromator graphite
_diffrn_radiation_source 'fine-focus sealed tube'
_diffrn_radiation_type MoK\a
_diffrn_radiation_wavelength 0.71073
_diffrn_reflns_av_R_equivalents 0.0412
_diffrn_reflns_av_sigmaI/netI 0.0381
_diffrn_reflns_limit_h_max 29
_diffrn_reflns_limit_h_min -30
_diffrn_reflns_limit_k_max 14
_diffrn_reflns_limit_k_min -14
_diffrn_reflns_limit_l_max 34
_diffrn_reflns_limit_l_min -34
_diffrn_reflns_number 70885
_diffrn_reflns_theta_full 'ACTA 50'
_diffrn_reflns_theta_max 27.59
_diffrn_reflns_theta_min 1.56
_exptl_absorpt_coefficient_mu 0.466
_exptl_absorpt_correction_T_max 0.7456
_exptl_absorpt_correction_T_min 0.6652
_exptl_absorpt_correction_type multi-scan
_exptl_absorpt_process_details 'SADABS V2008/1 (Bruker AXS)'
_exptl_crystal_colour green
_exptl_crystal_density_diffrn 1.270
_exptl_crystal_description parallelipiped
_exptl_crystal_F_000 2832
_exptl_crystal_size_max 0.41
_exptl_crystal_size_mid 0.243
_exptl_crystal_size_min 0.096
_refine_diff_density_max 0.711
_refine_diff_density_min -0.542
_refine_diff_density_rms 0.055
_refine_ls_extinction_method none
_refine_ls_goodness_of_fit_ref 1.049
_refine_ls_hydrogen_treatment constr
_refine_ls_matrix_type full
_refine_ls_number_parameters 888
_refine_ls_number_reflns 15844
_refine_ls_number_restraints 0
_refine_ls_restrained_S_all 1.049
_refine_ls_R_factor_all 0.0590
_refine_ls_R_factor_gt 0.0414
_refine_ls_shift/su_max 0.004
_refine_ls_shift/su_mean 0.000
_refine_ls_structure_factor_coef Fsqd
_refine_ls_weighting_details 'calc w=1/[\s^2^(Fo^2^)+(0.0328P)^2^+6.1203P] where P=(Fo^2^+2Fc^2^)/3'
_refine_ls_weighting_scheme calc
_refine_ls_wR_factor_gt 0.0922
_refine_ls_wR_factor_ref 0.0993
_reflns_number_gt 12542
_reflns_number_total 15844
_reflns_threshold_expression >2\s(I)
_cod_data_source_file ja306526d_si_003_2.cif
_cod_data_source_block jmd31
_cod_database_code 4118758

loop_
_symmetry_equiv_pos_as_xyz
'x, y, z'
'-x+1/2, y+1/2, -z+1/2'
'-x, -y, -z'
'x-1/2, -y-1/2, z-1/2'

loop_
_atom_site_label
_atom_site_type_symbol
_atom_site_fract_x
_atom_site_fract_y
_atom_site_fract_z
_atom_site_U_iso_or_equiv
_atom_site_adp_type
_atom_site_occupancy
_atom_site_symmetry_multiplicity
_atom_site_calc_flag
_atom_site_refinement_flags
_atom_site_disorder_assembly
_atom_site_disorder_group
C1 C 0.32044(9) 0.58335(18) 0.82361(8) 0.0244(4) Uani 1 1 d . . .
H1A H 0.3226 0.6222 0.8567 0.037 Uiso 1 1 calc R . .
H1B H 0.2831 0.6017 0.8012 0.037 Uiso 1 1 calc R . .
H1C H 0.3522 0.6110 0.8078 0.037 Uiso 1 1 calc R . .
C1S C -0.00368(12) -0.7691(2) 1.17181(10) 0.0405(6) Uani 1 1 d . . .
H1S1 H 0.0157 -0.7808 1.1429 0.061 Uiso 1 1 calc R . .
H1S2 H -0.0415 -0.8086 1.1649 0.061 Uiso 1 1 calc R . .
H1S3 H 0.0204 -0.8019 1.2029 0.061 Uiso 1 1 calc R . .
C2 C 0.32552(8) 0.45382(17) 0.83149(7) 0.0172(4) Uani 1 1 d . . .
C2S C -0.01244(9) -0.6402(2) 1.17924(8) 0.0293(5) Uani 1 1 d . . .
C3 C 0.33074(8) 0.37466(17) 0.79006(7) 0.0172(4) Uani 1 1 d . . .
C1X C 0.4795(3) 0.4386(2) 0.7894(3) 0.047(5) Uiso 0.156(4) 1 d PG A 1
H1X H 0.4539 0.3928 0.7650 0.057 Uiso 0.156(4) 1 calc PR A 1
C2X C 0.5246(4) 0.3850(5) 0.8233(4) 0.038(4) Uiso 0.156(4) 1 d PG A 1
H2X H 0.5298 0.3026 0.8221 0.045 Uiso 0.156(4) 1 calc PR A 1
C3X C 0.5620(3) 0.4519(9) 0.8590(3) 0.026(4) Uiso 0.156(4) 1 d PG A 1
H3X H 0.5928 0.4153 0.8822 0.031 Uiso 0.156(4) 1 calc PR A 1
C4X C 0.5544(3) 0.5724(9) 0.8608(3) 0.021(4) Uiso 0.156(4) 1 d PG A 1
H4X H 0.5800 0.6181 0.8852 0.025 Uiso 0.156(4) 1 calc PR A 1
C5X C 0.5094(3) 0.6260(5) 0.8269(2) 0.038(4) Uiso 0.156(4) 1 d PG A 1
C6X C 0.4976(9) 0.7500(17) 0.8327(8) 0.047(5) Uiso 0.156(4) 1 d P A 1
H6X1 H 0.4759 0.7602 0.8603 0.071 Uiso 0.156(4) 1 calc PR A 1
H6X2 H 0.4745 0.7803 0.8007 0.071 Uiso 0.156(4) 1 calc PR A 1
H6X3 H 0.5344 0.7929 0.8412 0.071 Uiso 0.156(4) 1 calc PR A 1
C1Y C 0.49131(12) 0.3456(2) 0.80641(10) 0.0325(7) Uani 0.844(4) 1 d P A 2
H1Y1 H 0.4739 0.3106 0.8333 0.049 Uiso 0.844(4) 1 calc PR A 2
H1Y2 H 0.5274 0.3042 0.8044 0.049 Uiso 0.844(4) 1 calc PR A 2
H1Y3 H 0.4640 0.3395 0.7736 0.049 Uiso 0.844(4) 1 calc PR A 2
C2Y C 0.50457(10) 0.4722(2) 0.81860(9) 0.0230(6) Uani 0.844(4) 1 d P A 2
C3Y C 0.54891(11) 0.5056(3) 0.85926(9) 0.0271(6) Uani 0.844(4) 1 d P A 2
H3Y H 0.5724 0.4467 0.8782 0.033 Uiso 0.844(4) 1 calc PR A 2
C4Y C 0.55953(12) 0.6212(3) 0.87270(11) 0.0320(7) Uani 0.844(4) 1 d P A 2
H4Y H 0.5894 0.6411 0.9010 0.038 Uiso 0.844(4) 1 calc PR A 2
C5Y C 0.52658(13) 0.7079(3) 0.84486(12) 0.0365(7) Uani 0.844(4) 1 d P A 2
H5Y H 0.5335 0.7878 0.8540 0.044 Uiso 0.844(4) 1 calc PR A 2
C6Y C 0.48337(12) 0.6780(3) 0.80349(12) 0.0397(8) Uani 0.844(4) 1 d P A 2
H6Y H 0.4615 0.7374 0.7834 0.048 Uiso 0.844(4) 1 calc PR A 2
C7Y C 0.47191(10) 0.5590(2) 0.79118(9) 0.0322(5) Uiso 1 1 d G . .
H7Y H 0.4411 0.5957 0.7680 0.039 Uiso 1 1 calc R A 1
C3S C 0.02377(9) -0.5779(2) 1.21774(9) 0.0311(5) Uani 1 1 d . . .
H3S H 0.0535 -0.6182 1.2407 0.037 Uiso 1 1 calc R . .
C4 C 0.32848(8) 0.39920(19) 0.73851(7) 0.0212(4) Uani 1 1 d . . .
H4 H 0.3206 0.4762 0.7256 0.025 Uiso 1 1 calc R . .
C4S C 0.01733(9) -0.4582(2) 1.22326(9) 0.0337(5) Uani 1 1 d . . .
H4S H 0.0426 -0.4172 1.2497 0.040 Uiso 1 1 calc R . .
C5 C 0.33809(8) 0.3078(2) 0.70633(8) 0.0241(4) Uani 1 1 d . . .
H5 H 0.3370 0.3230 0.6711 0.029 Uiso 1 1 calc R . .
C5S C -0.02582(10) -0.3985(2) 1.19030(9) 0.0331(5) Uani 1 1 d . . .
H5S H -0.0302 -0.3165 1.1939 0.040 Uiso 1 1 calc R . .
C6 C 0.34916(8) 0.19520(19) 0.72531(7) 0.0231(4) Uani 1 1 d . . .
H6 H 0.3558 0.1333 0.7034 0.028 Uiso 1 1 calc R . .
C6S C -0.06262(10) -0.4586(2) 1.15203(9) 0.0336(5) Uani 1 1 d . . .
H6S H -0.0925 -0.4178 1.1295 0.040 Uiso 1 1 calc R . .
C7 C 0.35043(8) 0.17425(18) 0.77698(7) 0.0188(4) Uani 1 1 d . . .
C7S C -0.05611(9) -0.5783(2) 1.14642(8) 0.0315(5) Uani 1 1 d . . .
H7S H -0.0816 -0.6188 1.1200 0.038 Uiso 1 1 calc R . .
C8 C 0.36429(8) 0.06755(18) 0.80609(7) 0.0200(4) Uani 1 1 d . . .
C9 C 0.38057(10) -0.04215(19) 0.78153(9) 0.0304(5) Uani 1 1 d . . .
H9A H 0.3868 -0.1055 0.8068 0.046 Uiso 1 1 calc R . .
H9B H 0.4164 -0.0289 0.7687 0.046 Uiso 1 1 calc R . .
H9C H 0.3492 -0.0638 0.7530 0.046 Uiso 1 1 calc R . .
C10 C 0.33134(8) 0.46602(16) 0.92200(7) 0.0157(4) Uani 1 1 d . . .
C11 C 0.28046(8) 0.51081(17) 0.93460(7) 0.0190(4) Uani 1 1 d . . .
C12 C 0.28536(9) 0.56631(18) 0.98182(8) 0.0249(4) Uani 1 1 d . . .
H12 H 0.2516 0.5983 0.9913 0.030 Uiso 1 1 calc R . .
C13 C 0.33866(10) 0.57567(19) 1.01522(8) 0.0275(5) Uani 1 1 d . . .
H13 H 0.3411 0.6131 1.0474 0.033 Uiso 1 1 calc R . .
C14 C 0.38813(9) 0.53056(18) 1.00177(8) 0.0246(4) Uani 1 1 d . . .
H14 H 0.4244 0.5370 1.0249 0.030 Uiso 1 1 calc R . .
C15 C 0.38547(8) 0.47576(17) 0.95480(7) 0.0195(4) Uani 1 1 d . . .
C16 C 0.22215(9) 0.4983(2) 0.89941(8) 0.0266(5) Uani 1 1 d . . .
H16A H 0.2212 0.5464 0.8689 0.040 Uiso 1 1 calc R . .
H16B H 0.1915 0.5242 0.9171 0.040 Uiso 1 1 calc R . .
H16C H 0.2157 0.4161 0.8894 0.040 Uiso 1 1 calc R . .
C17 C 0.43961(9) 0.4295(2) 0.93957(8) 0.0285(5) Uani 1 1 d . . .
H17A H 0.4515 0.4827 0.9147 0.043 Uiso 1 1 calc R . .
H17B H 0.4318 0.3518 0.9242 0.043 Uiso 1 1 calc R . .
H17C H 0.4708 0.4238 0.9699 0.043 Uiso 1 1 calc R . .
C18 C 0.38677(8) -0.01432(17) 0.88975(7) 0.0194(4) Uani 1 1 d . . .
C19 C 0.44572(9) -0.00816(18) 0.91324(8) 0.0247(4) Uani 1 1 d . . .
C20 C 0.46819(10) -0.0945(2) 0.94856(9) 0.0311(5) Uani 1 1 d . . .
H20 H 0.5080 -0.0918 0.9649 0.037 Uiso 1 1 calc R . .
C21 C 0.43332(10) -0.1840(2) 0.96014(9) 0.0336(5) Uani 1 1 d . . .
H21 H 0.4491 -0.2419 0.9846 0.040 Uiso 1 1 calc R . .
C22 C 0.37536(10) -0.18925(19) 0.93608(8) 0.0282(5) Uani 1 1 d . . .
H22 H 0.3518 -0.2516 0.9439 0.034 Uiso 1 1 calc R . .
C23 C 0.35101(8) -0.10489(18) 0.90063(8) 0.0217(4) Uani 1 1 d . . .
C24 C 0.48440(9) 0.0880(2) 0.90025(9) 0.0330(5) Uani 1 1 d . . .
H24A H 0.5238 0.0782 0.9206 0.050 Uiso 1 1 calc R . .
H24B H 0.4689 0.1641 0.9079 0.050 Uiso 1 1 calc R . .
H24C H 0.4857 0.0842 0.8638 0.050 Uiso 1 1 calc R . .
C25 C 0.28842(9) -0.11388(18) 0.87393(8) 0.0261(5) Uani 1 1 d . . .
H25A H 0.2692 -0.0382 0.8756 0.039 Uiso 1 1 calc R . .
H25B H 0.2689 -0.1738 0.8907 0.039 Uiso 1 1 calc R . .
H25C H 0.2864 -0.1354 0.8381 0.039 Uiso 1 1 calc R . .
C26 C 0.25531(8) 0.20206(16) 0.85975(7) 0.0163(4) Uani 1 1 d . . .
C27 C 0.21754(8) 0.22009(17) 0.81284(7) 0.0188(4) Uani 1 1 d . . .
H27 H 0.2322 0.2497 0.7846 0.023 Uiso 1 1 calc R . .
C28 C 0.15827(8) 0.19479(18) 0.80727(8) 0.0220(4) Uani 1 1 d . . .
H28 H 0.1327 0.2093 0.7755 0.026 Uiso 1 1 calc R . .
C29 C 0.13660(8) 0.14871(18) 0.84770(8) 0.0242(4) Uani 1 1 d . . .
H29 H 0.0965 0.1292 0.8433 0.029 Uiso 1 1 calc R . .
C30 C 0.17355(8) 0.13098(18) 0.89471(8) 0.0220(4) Uani 1 1 d . . .
H30 H 0.1585 0.0993 0.9224 0.026 Uiso 1 1 calc R . .
C31 C 0.23260(8) 0.15938(16) 0.90162(7) 0.0171(4) Uani 1 1 d . . .
C32 C 0.27569(8) 0.14851(17) 0.94987(7) 0.0186(4) Uani 1 1 d . . .
C33 C 0.26356(9) 0.10485(18) 0.99547(8) 0.0239(4) Uani 1 1 d . . .
H33 H 0.2254 0.0794 0.9969 0.029 Uiso 1 1 calc R . .
C34 C 0.30747(10) 0.09867(19) 1.03869(8) 0.0276(5) Uani 1 1 d . . .
H34 H 0.2997 0.0678 1.0697 0.033 Uiso 1 1 calc R . .
C35 C 0.36284(10) 0.13786(19) 1.03626(8) 0.0286(5) Uani 1 1 d . . .
H35 H 0.3929 0.1346 1.0659 0.034 Uiso 1 1 calc R . .
C36 C 0.37473(9) 0.18187(18) 0.99075(8) 0.0234(4) Uani 1 1 d . . .
H36 H 0.4129 0.2085 0.9900 0.028 Uiso 1 1 calc R . .
C37 C 0.33187(8) 0.18793(16) 0.94600(7) 0.0180(4) Uani 1 1 d . . .
C38 C 0.11377(10) -0.02926(18) 1.23006(8) 0.0260(5) Uani 1 1 d . . .
H38A H 0.1041 0.0338 1.2049 0.039 Uiso 1 1 calc R . .
H38B H 0.1468 -0.0054 1.2567 0.039 Uiso 1 1 calc R . .
H38C H 0.0801 -0.0456 1.2456 0.039 Uiso 1 1 calc R . .
C39 C 0.12954(8) -0.13705(17) 1.20407(7) 0.0190(4) Uani 1 1 d . . .
C40 C 0.14590(8) -0.24404(17) 1.23220(7) 0.0177(4) Uani 1 1 d . . .
C41 C 0.15017(8) -0.26593(19) 1.28433(7) 0.0210(4) Uani 1 1 d . . .
H41 H 0.1444 -0.2048 1.3069 0.025 Uiso 1 1 calc R . .
C42 C 0.16305(8) -0.37880(19) 1.30257(7) 0.0225(4) Uani 1 1 d . . .
H42 H 0.1665 -0.3947 1.3380 0.027 Uiso 1 1 calc R . .
C43 C 0.17097(8) -0.46905(18) 1.26923(7) 0.0205(4) Uani 1 1 d . . .
H43 H 0.1798 -0.5462 1.2816 0.025 Uiso 1 1 calc R . .
C44 C 0.16556(8) -0.44355(17) 1.21740(7) 0.0172(4) Uani 1 1 d . . .
C45 C 0.16771(8) -0.52245(17) 1.17516(7) 0.0176(4) Uani 1 1 d . . .
C46 C 0.17415(9) -0.65178(18) 1.18296(8) 0.0240(4) Uani 1 1 d . . .
H46A H 0.1705 -0.6906 1.1497 0.036 Uiso 1 1 calc R . .
H46B H 0.1437 -0.6805 1.2002 0.036 Uiso 1 1 calc R . .
H46C H 0.2124 -0.6690 1.2040 0.036 Uiso 1 1 calc R . .
C47 C 0.10355(8) -0.05305(16) 1.12082(7) 0.0171(4) Uani 1 1 d . . .
C48 C 0.04476(8) -0.06141(17) 1.09738(7) 0.0196(4) Uani 1 1 d . . .
C49 C 0.02092(9) 0.02593(18) 1.06326(8) 0.0235(4) Uani 1 1 d . . .
H49 H -0.0190 0.0224 1.0473 0.028 Uiso 1 1 calc R . .
C50 C 0.05489(9) 0.11772(18) 1.05243(8) 0.0258(5) Uani 1 1 d . . .
H50 H 0.0383 0.1764 1.0288 0.031 Uiso 1 1 calc R . .
C51 C 0.11301(9) 0.12473(18) 1.07581(8) 0.0232(4) Uani 1 1 d . . .
H51 H 0.1359 0.1883 1.0680 0.028 Uiso 1 1 calc R . .
C52 C 0.13844(8) 0.03938(17) 1.11073(7) 0.0186(4) Uani 1 1 d . . .
C53 C 0.00839(9) -0.16241(19) 1.10902(9) 0.0266(5) Uani 1 1 d . . .
H53A H 0.0269 -0.2362 1.1024 0.040 Uiso 1 1 calc R . .
H53B H -0.0304 -0.1576 1.0872 0.040 Uiso 1 1 calc R . .
H53C H 0.0050 -0.1593 1.1450 0.040 Uiso 1 1 calc R . .
C54 C 0.20118(8) 0.04860(18) 1.13700(8) 0.0248(4) Uani 1 1 d . . .
H54A H 0.2036 0.0623 1.1736 0.037 Uiso 1 1 calc R . .
H54B H 0.2195 0.1139 1.1223 0.037 Uiso 1 1 calc R . .
H54C H 0.2214 -0.0244 1.1322 0.037 Uiso 1 1 calc R . .
C55 C 0.15786(8) -0.53619(16) 1.08438(7) 0.0168(4) Uani 1 1 d . . .
C56 C 0.10324(9) -0.55522(17) 1.05313(7) 0.0193(4) Uani 1 1 d . . .
C57 C 0.10072(10) -0.61030(18) 1.00624(8) 0.0241(4) Uani 1 1 d . . .
H57 H 0.0641 -0.6221 0.9841 0.029 Uiso 1 1 calc R . .
C58 C 0.15097(10) -0.64810(18) 0.99146(8) 0.0270(5) Uani 1 1 d . . .
H58 H 0.1488 -0.6849 0.9592 0.032 Uiso 1 1 calc R . .
C59 C 0.20438(10) -0.63233(17) 1.02358(8) 0.0249(5) Uani 1 1 d . . .
H59 H 0.2385 -0.6604 1.0134 0.030 Uiso 1 1 calc R . .
C60 C 0.20913(9) -0.57594(17) 1.07060(7) 0.0205(4) Uani 1 1 d . . .
C61 C 0.04878(9) -0.52047(19) 1.07133(8) 0.0246(4) Uani 1 1 d . . .
H61A H 0.0146 -0.5478 1.0468 0.037 Uiso 1 1 calc R . .
H61B H 0.0473 -0.4351 1.0743 0.037 Uiso 1 1 calc R . .
H61C H 0.0490 -0.5560 1.1048 0.037 Uiso 1 1 calc R . .
C62 C 0.26773(9) -0.5588(2) 1.10478(8) 0.0269(5) Uani 1 1 d . . .
H62A H 0.2756 -0.4749 1.1096 0.040 Uiso 1 1 calc R . .
H62B H 0.2978 -0.5948 1.0890 0.040 Uiso 1 1 calc R . .
H62C H 0.2680 -0.5955 1.1380 0.040 Uiso 1 1 calc R . .
C63 C 0.23220(8) -0.26838(16) 1.13890(7) 0.0173(4) Uani 1 1 d . . .
C64 C 0.27534(8) -0.28533(17) 1.18249(7) 0.0198(4) Uani 1 1 d . . .
H64 H 0.2651 -0.3140 1.2130 0.024 Uiso 1 1 calc R . .
C65 C 0.33363(9) -0.26033(18) 1.18166(8) 0.0239(4) Uani 1 1 d . . .
H65 H 0.3629 -0.2747 1.2111 0.029 Uiso 1 1 calc R . .
C66 C 0.34876(9) -0.21461(19) 1.13787(9) 0.0273(5) Uani 1 1 d . . .
H66 H 0.3881 -0.1949 1.1378 0.033 Uiso 1 1 calc R . .
C67 C 0.30624(9) -0.19780(18) 1.09417(8) 0.0254(4) Uani 1 1 d . . .
H67 H 0.3168 -0.1663 1.0643 0.030 Uiso 1 1 calc R . .
C68 C 0.24816(8) -0.22652(17) 1.09352(7) 0.0195(4) Uani 1 1 d . . .
C69 C 0.20004(9) -0.21902(17) 1.04882(7) 0.0201(4) Uani 1 1 d . . .
C70 C 0.20590(10) -0.17968(18) 1.00050(8) 0.0268(5) Uani 1 1 d . . .
H70 H 0.2426 -0.1540 0.9949 0.032 Uiso 1 1 calc R . .
C71 C 0.15772(11) -0.1783(2) 0.96066(8) 0.0317(5) Uani 1 1 d . . .
H71 H 0.1614 -0.1512 0.9278 0.038 Uiso 1 1 calc R . .
C72 C 0.10449(10) -0.2165(2) 0.96901(8) 0.0298(5) Uani 1 1 d . . .
H72 H 0.0716 -0.2159 0.9417 0.036 Uiso 1 1 calc R . .
C73 C 0.09878(9) -0.25596(19) 1.01728(8) 0.0249(4) Uani 1 1 d . . .
H73 H 0.0618 -0.2820 1.0222 0.030 Uiso 1 1 calc R . .
C74 C 0.14612(9) -0.25823(16) 1.05874(7) 0.0188(4) Uani 1 1 d . . .
N1 N 0.32942(6) 0.40022(14) 0.87578(6) 0.0153(3) Uani 1 1 d . . .
N2 N 0.34131(6) 0.26374(14) 0.80841(6) 0.0162(3) Uani 1 1 d . . .
N3 N 0.36362(7) 0.07938(14) 0.85518(6) 0.0179(3) Uani 1 1 d . . .
N4 N 0.12746(6) -0.14760(14) 1.15434(6) 0.0164(3) Uani 1 1 d . . .
N5 N 0.15384(6) -0.33230(14) 1.19964(6) 0.0161(3) Uani 1 1 d . . .
N6 N 0.16014(6) -0.46839(14) 1.13040(6) 0.0159(3) Uani 1 1 d . . .
Fe1 Fe 0.338549(11) 0.23140(2) 0.876105(10) 0.01443(7) Uani 1 1 d . . .
Fe2 Fe 0.149631(11) -0.29973(2) 1.130857(10) 0.01498(7) Uani 1 1 d . . .

loop_
_atom_site_aniso_label
_atom_site_aniso_U_11
_atom_site_aniso_U_22
_atom_site_aniso_U_33
_atom_site_aniso_U_23
_atom_site_aniso_U_13
_atom_site_aniso_U_12
C1 0.0328(11) 0.0221(11) 0.0198(10) 0.0022(8) 0.0085(9) -0.0007(9)
C1S 0.0465(15) 0.0416(15) 0.0343(13) 0.0011(11) 0.0105(11) 0.0072(12)
C2 0.0164(9) 0.0181(10) 0.0170(9) 0.0015(7) 0.0030(7) -0.0011(7)
C2S 0.0266(11) 0.0386(13) 0.0251(11) 0.0041(10) 0.0111(9) 0.0046(10)
C3 0.0140(9) 0.0217(10) 0.0159(9) 0.0005(7) 0.0027(7) -0.0015(7)
C1Y 0.0363(16) 0.0324(15) 0.0287(15) -0.0003(12) 0.0060(12) 0.0034(12)
C2Y 0.0193(12) 0.0320(14) 0.0197(12) 0.0027(10) 0.0086(9) 0.0029(10)
C3Y 0.0285(14) 0.0333(19) 0.0190(13) 0.0079(11) 0.0036(10) 0.0057(13)
C4Y 0.0283(14) 0.0398(19) 0.0261(14) -0.0012(14) 0.0012(11) -0.0054(13)
C5Y 0.0282(15) 0.0332(17) 0.0464(18) -0.0002(13) 0.0035(13) -0.0029(13)
C6Y 0.0260(14) 0.0375(17) 0.0502(19) 0.0082(14) -0.0056(13) 0.0032(12)
C3S 0.0222(11) 0.0410(14) 0.0296(12) 0.0065(10) 0.0040(9) 0.0046(10)
C4 0.0188(9) 0.0259(11) 0.0182(10) 0.0024(8) 0.0016(8) -0.0025(8)
C4S 0.0219(11) 0.0435(14) 0.0358(13) 0.0010(11) 0.0065(9) -0.0038(10)
C5 0.0212(10) 0.0370(12) 0.0139(9) -0.0022(9) 0.0028(8) -0.0032(9)
C5S 0.0298(12) 0.0339(13) 0.0393(13) 0.0104(10) 0.0159(10) 0.0018(10)
C6 0.0198(9) 0.0311(11) 0.0181(10) -0.0085(8) 0.0035(8) 0.0007(8)
C6S 0.0250(11) 0.0478(15) 0.0294(12) 0.0141(11) 0.0083(9) 0.0085(10)
C7 0.0133(8) 0.0247(10) 0.0182(9) -0.0047(8) 0.0029(7) -0.0001(7)
C7S 0.0248(11) 0.0484(15) 0.0219(11) 0.0025(10) 0.0062(9) 0.0008(10)
C8 0.0166(9) 0.0229(10) 0.0202(10) -0.0056(8) 0.0032(7) 0.0021(8)
C9 0.0386(13) 0.0263(12) 0.0276(12) -0.0083(9) 0.0094(10) 0.0066(10)
C10 0.0209(9) 0.0126(9) 0.0140(9) 0.0010(7) 0.0047(7) -0.0008(7)
C11 0.0222(10) 0.0139(9) 0.0226(10) 0.0034(8) 0.0081(8) 0.0014(7)
C12 0.0335(11) 0.0179(10) 0.0279(11) 0.0001(8) 0.0177(9) 0.0011(9)
C13 0.0453(13) 0.0221(11) 0.0178(10) -0.0057(8) 0.0128(9) -0.0067(9)
C14 0.0316(11) 0.0236(11) 0.0176(10) -0.0012(8) 0.0022(8) -0.0068(9)
C15 0.0221(10) 0.0187(10) 0.0178(10) -0.0008(8) 0.0043(8) -0.0021(8)
C16 0.0206(10) 0.0295(12) 0.0308(12) 0.0034(9) 0.0082(9) 0.0060(9)
C17 0.0194(10) 0.0381(13) 0.0264(11) -0.0061(10) 0.0008(8) -0.0001(9)
C18 0.0218(10) 0.0165(10) 0.0194(10) -0.0024(7) 0.0025(8) 0.0046(8)
C19 0.0207(10) 0.0225(11) 0.0291(11) -0.0021(9) 0.0003(8) 0.0021(8)
C20 0.0243(11) 0.0269(12) 0.0363(13) -0.0003(10) -0.0084(9) 0.0035(9)
C21 0.0372(13) 0.0235(12) 0.0348(13) 0.0071(10) -0.0061(10) 0.0036(10)
C22 0.0327(11) 0.0192(10) 0.0306(12) 0.0004(9) 0.0016(9) -0.0013(9)
C23 0.0219(10) 0.0195(10) 0.0227(10) -0.0065(8) 0.0022(8) 0.0004(8)
C24 0.0221(11) 0.0302(12) 0.0436(14) 0.0024(10) -0.0012(10) -0.0011(9)
C25 0.0211(10) 0.0204(10) 0.0349(12) -0.0029(9) 0.0012(9) -0.0009(8)
C26 0.0165(9) 0.0136(9) 0.0188(9) -0.0026(7) 0.0033(7) 0.0017(7)
C27 0.0187(9) 0.0194(10) 0.0180(9) -0.0017(8) 0.0028(7) 0.0013(7)
C28 0.0183(9) 0.0240(10) 0.0218(10) -0.0050(8) -0.0008(8) 0.0034(8)
C29 0.0163(9) 0.0249(11) 0.0319(12) -0.0054(9) 0.0060(8) 0.0011(8)
C30 0.0226(10) 0.0214(10) 0.0248(10) -0.0024(8) 0.0116(8) 0.0010(8)
C31 0.0199(9) 0.0129(9) 0.0194(9) -0.0028(7) 0.0065(7) 0.0024(7)
C32 0.0255(10) 0.0134(9) 0.0179(9) -0.0009(7) 0.0066(8) 0.0038(8)
C33 0.0322(11) 0.0200(10) 0.0219(10) -0.0004(8) 0.0114(9) 0.0029(9)
C34 0.0447(13) 0.0235(11) 0.0164(10) 0.0031(8) 0.0105(9) 0.0042(10)
C35 0.0393(12) 0.0272(12) 0.0161(10) 0.0009(8) -0.0024(9) 0.0067(10)
C36 0.0247(10) 0.0238(11) 0.0197(10) 0.0012(8) -0.0001(8) 0.0005(8)
C37 0.0244(10) 0.0138(9) 0.0154(9) 0.0001(7) 0.0030(7) 0.0042(8)
C38 0.0354(12) 0.0221(11) 0.0222(11) -0.0044(8) 0.0099(9) 0.0038(9)
C39 0.0160(9) 0.0224(10) 0.0189(10) -0.0032(8) 0.0039(7) -0.0005(8)
C40 0.0154(9) 0.0210(10) 0.0170(9) -0.0022(8) 0.0039(7) 0.0000(7)
C41 0.0185(9) 0.0283(11) 0.0163(9) -0.0043(8) 0.0036(7) -0.0010(8)
C42 0.0219(10) 0.0327(12) 0.0118(9) 0.0021(8) 0.0009(8) 0.0006(9)
C43 0.0193(9) 0.0249(11) 0.0161(9) 0.0032(8) 0.0009(7) 0.0004(8)
C44 0.0153(9) 0.0197(10) 0.0162(9) 0.0027(7) 0.0021(7) 0.0023(7)
C45 0.0165(9) 0.0205(10) 0.0158(9) 0.0020(7) 0.0029(7) 0.0028(7)
C46 0.0333(11) 0.0190(10) 0.0205(10) 0.0041(8) 0.0072(9) 0.0048(9)
C47 0.0195(9) 0.0165(9) 0.0159(9) -0.0014(7) 0.0047(7) 0.0036(7)
C48 0.0197(9) 0.0194(10) 0.0200(10) -0.0019(8) 0.0048(8) 0.0029(8)
C49 0.0212(10) 0.0244(11) 0.0231(10) -0.0022(8) -0.0002(8) 0.0039(8)
C50 0.0338(11) 0.0202(10) 0.0214(10) 0.0021(8) 0.0008(9) 0.0069(9)
C51 0.0290(11) 0.0174(10) 0.0239(10) 0.0003(8) 0.0070(9) -0.0013(8)
C52 0.0192(9) 0.0173(9) 0.0201(10) -0.0036(8) 0.0055(8) 0.0008(7)
C53 0.0187(10) 0.0275(11) 0.0345(12) 0.0008(9) 0.0070(9) -0.0017(8)
C54 0.0198(10) 0.0201(10) 0.0339(12) -0.0026(9) 0.0038(9) 0.0003(8)
C55 0.0252(10) 0.0126(9) 0.0136(9) 0.0010(7) 0.0061(7) 0.0011(7)
C56 0.0264(10) 0.0147(9) 0.0170(9) 0.0039(7) 0.0045(8) 0.0013(8)
C57 0.0355(12) 0.0180(10) 0.0169(10) 0.0021(8) 0.0009(8) -0.0031(9)
C58 0.0502(14) 0.0157(10) 0.0178(10) -0.0017(8) 0.0132(9) -0.0013(9)
C59 0.0387(12) 0.0150(10) 0.0262(11) 0.0011(8) 0.0189(9) 0.0038(9)
C60 0.0266(10) 0.0153(9) 0.0218(10) 0.0037(8) 0.0103(8) 0.0024(8)
C61 0.0227(10) 0.0285(11) 0.0215(10) 0.0018(9) 0.0018(8) 0.0025(9)
C62 0.0241(10) 0.0285(12) 0.0301(12) 0.0031(9) 0.0103(9) 0.0072(9)
C63 0.0202(9) 0.0131(9) 0.0194(9) -0.0023(7) 0.0057(7) 0.0024(7)
C64 0.0230(10) 0.0183(10) 0.0186(10) -0.0030(8) 0.0050(8) 0.0001(8)
C65 0.0218(10) 0.0220(10) 0.0266(11) -0.0064(8) 0.0015(8) -0.0004(8)
C66 0.0219(10) 0.0259(11) 0.0359(12) -0.0054(9) 0.0101(9) -0.0027(9)
C67 0.0306(11) 0.0205(10) 0.0291(11) 0.0002(9) 0.0158(9) 0.0009(9)
C68 0.0251(10) 0.0141(9) 0.0209(10) -0.0013(7) 0.0080(8) 0.0031(8)
C69 0.0290(10) 0.0150(9) 0.0181(10) -0.0004(7) 0.0089(8) 0.0069(8)
C70 0.0404(12) 0.0199(11) 0.0238(11) 0.0027(8) 0.0154(9) 0.0074(9)
C71 0.0550(15) 0.0276(12) 0.0145(10) 0.0065(8) 0.0119(10) 0.0151(11)
C72 0.0421(13) 0.0292(12) 0.0156(10) 0.0003(8) -0.0008(9) 0.0150(10)
C73 0.0298(11) 0.0252(11) 0.0194(10) 0.0011(8) 0.0044(8) 0.0082(9)
C74 0.0273(10) 0.0136(9) 0.0162(9) -0.0011(7) 0.0055(8) 0.0071(8)
N1 0.0148(7) 0.0164(8) 0.0145(8) -0.0014(6) 0.0024(6) 0.0011(6)
N2 0.0131(7) 0.0208(8) 0.0145(8) -0.0015(6) 0.0023(6) -0.0001(6)
N3 0.0150(7) 0.0195(8) 0.0186(8) -0.0017(7) 0.0016(6) 0.0011(6)
N4 0.0155(7) 0.0177(8) 0.0163(8) -0.0003(6) 0.0041(6) 0.0025(6)
N5 0.0141(7) 0.0201(8) 0.0140(8) -0.0007(6) 0.0025(6) 0.0005(6)
N6 0.0162(8) 0.0173(8) 0.0143(8) -0.0004(6) 0.0035(6) 0.0009(6)
Fe1 0.01451(13) 0.01603(14) 0.01224(13) -0.00096(10) 0.00141(10) 0.00150(10)
Fe2 0.01724(13) 0.01560(14) 0.01217(13) 0.00047(10) 0.00309(10) 0.00310(10)

loop_
_atom_type_symbol
_atom_type_description
_atom_type_scat_dispersion_real
_atom_type_scat_dispersion_imag
_atom_type_scat_source
C C 0.0033 0.0016 'International Tables Vol C Tables 4.2.6.8 and 6.1.1.4'
H H 0.0000 0.0000 'International Tables Vol C Tables 4.2.6.8 and 6.1.1.4'
N N 0.0061 0.0033 'International Tables Vol C Tables 4.2.6.8 and 6.1.1.4'
Fe Fe 0.3463 0.8444 'International Tables Vol C Tables 4.2.6.8 and 6.1.1.4'

loop_
_geom_angle_atom_site_label_1
_geom_angle_atom_site_label_2
_geom_angle_atom_site_label_3
_geom_angle
N1 C2 C3 113.06(17)
N1 C2 C1 125.10(18)
C3 C2 C1 121.70(17)
C3S C2S C7S 117.9(2)
C3S C2S C1S 121.2(2)
C7S C2S C1S 120.9(2)
N2 C3 C4 120.65(18)
N2 C3 C2 110.02(16)
C4 C3 C2 129.29(18)
C2X C1X C7Y 120.0
C3X C2X C1X 120.0
C4X C3X C2X 120.0
C5X C4X C3X 120.0
C4X C5X C7Y 120.0
C4X C5X C6X 119.6(9)
C7Y C5X C6X 120.0(9)
C7Y C2Y C3Y 117.9(2)
C7Y C2Y C1Y 120.7(2)
C3Y C2Y C1Y 121.4(2)
C4Y C3Y C2Y 122.1(3)
C3Y C4Y C5Y 119.7(3)
C4Y C5Y C6Y 119.7(3)
C5Y C6Y C7Y 119.9(3)
C2Y C7Y C5X 79.7(3)
C5X C7Y C1X 120.0
C2Y C7Y C6Y 120.7(2)
C1X C7Y C6Y 160.3(3)
C4S C3S C2S 121.3(2)
C3 C4 C5 118.45(19)
C5S C4S C3S 120.0(2)
C6 C5 C4 120.61(19)
C4S C5S C6S 119.8(2)
C5 C6 C7 119.07(19)
C5S C6S C7S 120.2(2)
N2 C7 C6 120.23(19)
N2 C7 C8 110.29(17)
C6 C7 C8 129.35(18)
C6S C7S C2S 120.9(2)
N3 C8 C7 113.62(17)
N3 C8 C9 125.02(19)
C7 C8 C9 121.29(18)
C15 C10 C11 122.22(17)
C15 C10 N1 116.70(16)
C11 C10 N1 120.94(16)
C12 C11 C10 117.49(18)
C12 C11 C16 120.58(18)
C10 C11 C16 121.91(18)
C13 C12 C11 121.16(19)
C14 C13 C12 120.06(19)
C13 C14 C15 120.80(19)
C14 C15 C10 118.25(18)
C14 C15 C17 120.79(18)
C10 C15 C17 120.95(17)
C23 C18 C19 121.56(18)
C23 C18 N3 121.01(17)
C19 C18 N3 117.39(18)
C20 C19 C18 118.3(2)
C20 C19 C24 120.45(19)
C18 C19 C24 121.25(19)
C21 C20 C19 120.9(2)
C20 C21 C22 119.9(2)
C21 C22 C23 121.2(2)
C22 C23 C18 118.13(18)
C22 C23 C25 120.38(19)
C18 C23 C25 121.46(18)
C27 C26 C31 119.09(17)
C27 C26 Fe1 127.29(14)
C31 C26 Fe1 113.61(13)
C26 C27 C28 120.33(18)
C29 C28 C27 120.43(18)
C28 C29 C30 119.91(18)
C29 C30 C31 120.60(19)
C30 C31 C26 119.56(18)
C30 C31 C32 125.78(18)
C26 C31 C32 114.66(17)
C33 C32 C37 122.06(18)
C33 C32 C31 124.59(18)
C37 C32 C31 113.35(17)
C34 C33 C32 119.8(2)
C33 C34 C35 119.50(19)
C34 C35 C36 120.56(19)
C35 C36 C37 121.8(2)
C36 C37 C32 116.31(18)
C36 C37 Fe1 129.92(15)
C32 C37 Fe1 113.57(13)
N4 C39 C40 113.38(17)
N4 C39 C38 125.20(18)
C40 C39 C38 121.34(17)
N5 C40 C41 120.57(18)
N5 C40 C39 110.43(16)
C41 C40 C39 128.86(18)
C42 C41 C40 118.84(19)
C41 C42 C43 120.56(18)
C44 C43 C42 118.65(19)
N5 C44 C43 120.75(18)
N5 C44 C45 110.13(16)
C43 C44 C45 129.04(18)
N6 C45 C44 113.03(17)
N6 C45 C46 125.29(18)
C44 C45 C46 121.57(17)
C52 C47 C48 121.94(18)
C52 C47 N4 121.04(17)
C48 C47 N4 116.95(17)
C49 C48 C47 118.43(18)
C49 C48 C53 120.97(18)
C47 C48 C53 120.60(18)
C50 C49 C48 120.49(19)
C49 C50 C51 120.45(19)
C50 C51 C52 120.79(19)
C47 C52 C51 117.88(18)
C47 C52 C54 121.38(18)
C51 C52 C54 120.73(18)
C56 C55 C60 121.69(18)
C56 C55 N6 117.72(16)
C60 C55 N6 120.51(17)
C57 C56 C55 118.46(18)
C57 C56 C61 121.41(18)
C55 C56 C61 120.09(17)
C58 C57 C56 120.70(19)
C59 C58 C57 120.07(19)
C58 C59 C60 121.25(19)
C59 C60 C55 117.76(19)
C59 C60 C62 120.39(18)
C55 C60 C62 121.85(18)
C64 C63 C68 119.16(18)
C64 C63 Fe2 127.58(15)
C68 C63 Fe2 113.23(14)
C63 C64 C65 120.47(19)
C66 C65 C64 120.20(19)
C65 C66 C67 119.82(19)
C66 C67 C68 120.9(2)
C67 C68 C63 119.32(18)
C67 C68 C69 125.80(18)
C63 C68 C69 114.88(17)
C70 C69 C74 121.94(19)
C70 C69 C68 124.46(19)
C74 C69 C68 113.59(17)
C71 C70 C69 119.7(2)
C72 C71 C70 119.8(2)
C71 C72 C73 120.4(2)
C72 C73 C74 121.8(2)
C73 C74 C69 116.34(18)
C73 C74 Fe2 130.41(16)
C69 C74 Fe2 113.16(14)
C2 N1 C10 120.73(16)
C2 N1 Fe1 117.00(13)
C10 N1 Fe1 122.09(12)
C3 N2 C7 120.98(16)
C3 N2 Fe1 119.68(13)
C7 N2 Fe1 119.22(13)
C8 N3 C18 118.70(16)
C8 N3 Fe1 116.02(13)
C18 N3 Fe1 124.94(12)
C39 N4 C47 119.06(16)
C39 N4 Fe2 116.32(13)
C47 N4 Fe2 124.27(12)
C44 N5 C40 120.61(16)
C44 N5 Fe2 119.84(13)
C40 N5 Fe2 119.54(13)
C45 N6 C55 119.49(16)
C45 N6 Fe2 116.81(13)
C55 N6 Fe2 123.65(12)
N2 Fe1 N1 79.80(7)
N2 Fe1 C26 92.47(7)
N1 Fe1 C26 93.75(7)
N2 Fe1 N3 80.11(7)
N1 Fe1 N3 157.38(7)
C26 Fe1 N3 97.39(7)
N2 Fe1 C37 175.93(8)
N1 Fe1 C37 103.06(7)
C26 Fe1 C37 84.49(8)
N3 Fe1 C37 97.57(7)
N5 Fe2 C63 94.09(7)
N5 Fe2 N6 79.95(7)
C63 Fe2 N6 93.36(7)
N5 Fe2 N4 80.02(7)
C63 Fe2 N4 97.11(7)
N6 Fe2 N4 157.97(7)
N5 Fe2 C74 177.55(8)
C63 Fe2 C74 84.90(8)
N6 Fe2 C74 102.33(7)
N4 Fe2 C74 97.87(7)

loop_
_geom_bond_atom_site_label_1
_geom_bond_atom_site_label_2
_geom_bond_distance
C1 C2 1.496(3)
C1S C2S 1.506(3)
C2 N1 1.318(2)
C2 C3 1.452(3)
C2S C3S 1.392(3)
C2S C7S 1.400(3)
C3 N2 1.363(3)
C3 C4 1.394(3)
C1X C2X 1.3900
C1X C7Y 1.3900
C2X C3X 1.3900
C3X C4X 1.3900
C4X C5X 1.3900
C5X C7Y 1.3900
C5X C6X 1.46(2)
C1Y C2Y 1.502(4)
C2Y C7Y 1.372(3)
C2Y C3Y 1.399(3)
C3Y C4Y 1.378(4)
C4Y C5Y 1.379(4)
C5Y C6Y 1.385(4)
C6Y C7Y 1.411(4)
C3S C4S 1.387(3)
C4 C5 1.398(3)
C4S C5S 1.382(3)
C5 C6 1.388(3)
C5S C6S 1.382(3)
C6 C7 1.393(3)
C6S C7S 1.387(4)
C7 N2 1.366(2)
C7 C8 1.447(3)
C8 N3 1.320(2)
C8 C9 1.498(3)
C10 C15 1.396(3)
C10 C11 1.399(3)
C10 N1 1.437(2)
C11 C12 1.395(3)
C11 C16 1.505(3)
C12 C13 1.388(3)
C13 C14 1.381(3)
C14 C15 1.391(3)
C15 C17 1.504(3)
C18 C23 1.398(3)
C18 C19 1.402(3)
C18 N3 1.447(2)
C19 C20 1.394(3)
C19 C24 1.508(3)
C20 C21 1.382(3)
C21 C22 1.385(3)
C22 C23 1.391(3)
C23 C25 1.503(3)
C26 C27 1.398(3)
C26 C31 1.416(3)
C26 Fe1 1.9436(19)
C27 C28 1.399(3)
C28 C29 1.384(3)
C29 C30 1.391(3)
C30 C31 1.399(3)
C31 C32 1.476(3)
C32 C33 1.395(3)
C32 C37 1.416(3)
C33 C34 1.387(3)
C34 C35 1.387(3)
C35 C36 1.392(3)
C36 C37 1.402(3)
C37 Fe1 1.9656(19)
C38 C39 1.495(3)
C39 N4 1.323(2)
C39 C40 1.446(3)
C40 N5 1.368(2)
C40 C41 1.397(3)
C41 C42 1.390(3)
C42 C43 1.398(3)
C43 C44 1.394(3)
C44 N5 1.365(2)
C44 C45 1.452(3)
C45 N6 1.325(2)
C45 C46 1.495(3)
C47 C52 1.394(3)
C47 C48 1.400(3)
C47 N4 1.443(2)
C48 C49 1.391(3)
C48 C53 1.504(3)
C49 C50 1.382(3)
C50 C51 1.385(3)
C51 C52 1.398(3)
C52 C54 1.503(3)
C55 C56 1.400(3)
C55 C60 1.401(3)
C55 N6 1.444(2)
C56 C57 1.391(3)
C56 C61 1.507(3)
C57 C58 1.384(3)
C58 C59 1.382(3)
C59 C60 1.395(3)
C60 C62 1.504(3)
C63 C64 1.396(3)
C63 C68 1.419(3)
C63 Fe2 1.9393(19)
C64 C65 1.401(3)
C65 C66 1.388(3)
C66 C67 1.389(3)
C67 C68 1.398(3)
C68 C69 1.473(3)
C69 C70 1.397(3)
C69 C74 1.415(3)
C70 C71 1.390(3)
C71 C72 1.382(3)
C72 C73 1.396(3)
C73 C74 1.404(3)
C74 Fe2 1.9672(19)
N1 Fe1 1.9402(18)
N2 Fe1 1.8569(16)
N3 Fe1 1.9503(18)
N4 Fe2 1.9525(17)
N5 Fe2 1.8555(16)
N6 Fe2 1.9429(18)

loop_
_geom_torsion_atom_site_label_1
_geom_torsion_atom_site_label_2
_geom_torsion_atom_site_label_3
_geom_torsion_atom_site_label_4
_geom_torsion
N1 C2 C3 N2 -2.9(2)
C1 C2 C3 N2 173.12(17)
N1 C2 C3 C4 179.63(18)
C1 C2 C3 C4 -4.3(3)
C7Y C1X C2X C3X 0.0
C1X C2X C3X C4X 0.0
C2X C3X C4X C5X 0.0
C3X C4X C5X C7Y 0.0
C3X C4X C5X C6X 173.0(12)
C7Y C2Y C3Y C4Y 1.3(4)
C1Y C2Y C3Y C4Y -176.4(2)
C2Y C3Y C4Y C5Y -1.4(4)
C3Y C4Y C5Y C6Y -0.4(4)
C4Y C5Y C6Y C7Y 2.3(5)
C3Y C2Y C7Y C5X -0.4(4)
C1Y C2Y C7Y C5X 177.2(4)
C3Y C2Y C7Y C1X 172.4(6)
C1Y C2Y C7Y C1X -10.0(6)
C3Y C2Y C7Y C6Y 0.7(4)
C1Y C2Y C7Y C6Y 178.3(2)
C4X C5X C7Y C2Y 5.4(3)
C6X C5X C7Y C2Y -167.6(11)
C4X C5X C7Y C1X 0.0
C6X C5X C7Y C1X -173.0(12)
C4X C5X C7Y C6Y -173.2(6)
C6X C5X C7Y C6Y 13.8(9)
C2X C1X C7Y C2Y -8.2(4)
C2X C1X C7Y C5X 0.0
C2X C1X C7Y C6Y 13.4(13)
C5Y C6Y C7Y C2Y -2.4(4)
C5Y C6Y C7Y C5X -0.8(6)
C5Y C6Y C7Y C1X -18.7(13)
C7S C2S C3S C4S -0.6(3)
C1S C2S C3S C4S 177.2(2)
N2 C3 C4 C5 -0.9(3)
C2 C3 C4 C5 176.36(18)
C2S C3S C4S C5S 0.3(3)
C3 C4 C5 C6 0.5(3)
C3S C4S C5S C6S 0.3(3)
C4 C5 C6 C7 0.2(3)
C4S C5S C6S C7S -0.4(3)
C5 C6 C7 N2 -0.5(3)
C5 C6 C7 C8 -175.91(19)
C5S C6S C7S C2S 0.1(3)
C3S C2S C7S C6S 0.5(3)
C1S C2S C7S C6S -177.4(2)
N2 C7 C8 N3 1.6(2)
C6 C7 C8 N3 177.37(19)
N2 C7 C8 C9 -175.48(17)
C6 C7 C8 C9 0.3(3)
C15 C10 C11 C12 -0.2(3)
N1 C10 C11 C12 175.45(17)
C15 C10 C11 C16 -179.01(18)
N1 C10 C11 C16 -3.4(3)
C10 C11 C12 C13 -0.6(3)
C16 C11 C12 C13 178.25(19)
C11 C12 C13 C14 0.6(3)
C12 C13 C14 C15 0.2(3)
C13 C14 C15 C10 -1.0(3)
C13 C14 C15 C17 178.4(2)
C11 C10 C15 C14 0.9(3)
N1 C10 C15 C14 -174.84(17)
C11 C10 C15 C17 -178.38(19)
N1 C10 C15 C17 5.8(3)
C23 C18 C19 C20 -0.7(3)
N3 C18 C19 C20 176.93(19)
C23 C18 C19 C24 178.3(2)
N3 C18 C19 C24 -4.0(3)
C18 C19 C20 C21 0.1(3)
C24 C19 C20 C21 -179.0(2)
C19 C20 C21 C22 0.7(4)
C20 C21 C22 C23 -0.8(4)
C21 C22 C23 C18 0.1(3)
C21 C22 C23 C25 178.4(2)
C19 C18 C23 C22 0.6(3)
N3 C18 C23 C22 -176.95(18)
C19 C18 C23 C25 -177.61(19)
N3 C18 C23 C25 4.8(3)
C31 C26 C27 C28 -0.8(3)
Fe1 C26 C27 C28 -179.78(15)
C26 C27 C28 C29 -1.7(3)
C27 C28 C29 C30 2.1(3)
C28 C29 C30 C31 0.0(3)
C29 C30 C31 C26 -2.6(3)
C29 C30 C31 C32 177.81(18)
C27 C26 C31 C30 3.0(3)
Fe1 C26 C31 C30 -177.95(14)
C27 C26 C31 C32 -177.40(17)
Fe1 C26 C31 C32 1.7(2)
C30 C31 C32 C33 1.8(3)
C26 C31 C32 C33 -177.79(18)
C30 C31 C32 C37 -177.76(18)
C26 C31 C32 C37 2.6(2)
C37 C32 C33 C34 -0.3(3)
C31 C32 C33 C34 -179.90(19)
C32 C33 C34 C35 1.1(3)
C33 C34 C35 C36 -0.8(3)
C34 C35 C36 C37 -0.3(3)
C35 C36 C37 C32 0.9(3)
C35 C36 C37 Fe1 -173.52(16)
C33 C32 C37 C36 -0.6(3)
C31 C32 C37 C36 178.96(17)
C33 C32 C37 Fe1 174.73(15)
C31 C32 C37 Fe1 -5.7(2)
N4 C39 C40 N5 -1.6(2)
C38 C39 C40 N5 175.23(17)
N4 C39 C40 C41 -177.24(18)
C38 C39 C40 C41 -0.4(3)
N5 C40 C41 C42 0.5(3)
C39 C40 C41 C42 175.68(19)
C40 C41 C42 C43 -0.7(3)
C41 C42 C43 C44 -0.1(3)
C42 C43 C44 N5 1.2(3)
C42 C43 C44 C45 -175.28(19)
N5 C44 C45 N6 2.4(2)
C43 C44 C45 N6 179.14(18)
N5 C44 C45 C46 -174.04(17)
C43 C44 C45 C46 2.7(3)
C52 C47 C48 C49 -0.3(3)
N4 C47 C48 C49 -177.48(17)
C52 C47 C48 C53 179.85(18)
N4 C47 C48 C53 2.7(3)
C47 C48 C49 C50 0.8(3)
C53 C48 C49 C50 -179.32(19)
C48 C49 C50 C51 -0.7(3)
C49 C50 C51 C52 0.0(3)
C48 C47 C52 C51 -0.4(3)
N4 C47 C52 C51 176.71(17)
C48 C47 C52 C54 178.71(18)
N4 C47 C52 C54 -4.2(3)
C50 C51 C52 C47 0.5(3)
C50 C51 C52 C54 -178.57(19)
C60 C55 C56 C57 -3.0(3)
N6 C55 C56 C57 173.76(17)
C60 C55 C56 C61 174.67(18)
N6 C55 C56 C61 -8.5(3)
C55 C56 C57 C58 1.7(3)
C61 C56 C57 C58 -176.02(19)
C56 C57 C58 C59 0.6(3)
C57 C58 C59 C60 -1.6(3)
C58 C59 C60 C55 0.3(3)
C58 C59 C60 C62 -179.47(19)
C56 C55 C60 C59 2.1(3)
N6 C55 C60 C59 -174.65(17)
C56 C55 C60 C62 -178.16(18)
N6 C55 C60 C62 5.1(3)
C68 C63 C64 C65 0.6(3)
Fe2 C63 C64 C65 178.67(15)
C63 C64 C65 C66 2.2(3)
C64 C65 C66 C67 -2.4(3)
C65 C66 C67 C68 -0.1(3)
C66 C67 C68 C63 2.9(3)
C66 C67 C68 C69 -176.27(19)
C64 C63 C68 C67 -3.1(3)
Fe2 C63 C68 C67 178.56(15)
C64 C63 C68 C69 176.16(17)
Fe2 C63 C68 C69 -2.2(2)
C67 C68 C69 C70 -1.2(3)
C63 C68 C69 C70 179.65(18)
C67 C68 C69 C74 177.58(19)
C63 C68 C69 C74 -1.6(2)
C74 C69 C70 C71 0.1(3)
C68 C69 C70 C71 178.75(19)
C69 C70 C71 C72 -0.4(3)
C70 C71 C72 C73 0.3(3)
C71 C72 C73 C74 0.1(3)
C72 C73 C74 C69 -0.4(3)
C72 C73 C74 Fe2 175.86(16)
C70 C69 C74 C73 0.3(3)
C68 C69 C74 C73 -178.50(17)
C70 C69 C74 Fe2 -176.63(15)
C68 C69 C74 Fe2 4.6(2)
C3 C2 N1 C10 173.43(15)
C1 C2 N1 C10 -2.4(3)
C3 C2 N1 Fe1 -1.9(2)
C1 C2 N1 Fe1 -177.75(15)
C15 C10 N1 C2 -104.2(2)
C11 C10 N1 C2 80.0(2)
C15 C10 N1 Fe1 70.9(2)
C11 C10 N1 Fe1 -104.98(18)
C4 C3 N2 C7 0.6(3)
C2 C3 N2 C7 -177.15(16)
C4 C3 N2 Fe1 -175.39(14)
C2 C3 N2 Fe1 6.9(2)
C6 C7 N2 C3 0.1(3)
C8 C7 N2 C3 176.35(16)
C6 C7 N2 Fe1 176.10(14)
C8 C7 N2 Fe1 -7.7(2)
C7 C8 N3 C18 -169.01(16)
C9 C8 N3 C18 7.9(3)
C7 C8 N3 Fe1 4.7(2)
C9 C8 N3 Fe1 -178.41(16)
C23 C18 N3 C8 -90.6(2)
C19 C18 N3 C8 91.7(2)
C23 C18 N3 Fe1 96.3(2)
C19 C18 N3 Fe1 -81.4(2)
C40 C39 N4 C47 170.96(16)
C38 C39 N4 C47 -5.8(3)
C40 C39 N4 Fe2 -2.5(2)
C38 C39 N4 Fe2 -179.20(15)
C52 C47 N4 C39 87.5(2)
C48 C47 N4 C39 -95.3(2)
C52 C47 N4 Fe2 -99.58(19)
C48 C47 N4 Fe2 77.6(2)
C43 C44 N5 C40 -1.4(3)
C45 C44 N5 C40 175.65(16)
C43 C44 N5 Fe2 177.70(14)
C45 C44 N5 Fe2 -5.2(2)
C41 C40 N5 C44 0.6(3)
C39 C40 N5 C44 -175.44(16)
C41 C40 N5 Fe2 -178.54(14)
C39 C40 N5 Fe2 5.4(2)
C44 C45 N6 C55 -176.50(16)
C46 C45 N6 C55 -0.2(3)
C44 C45 N6 Fe2 1.1(2)
C46 C45 N6 Fe2 177.41(15)
C56 C55 N6 C45 103.4(2)
C60 C55 N6 C45 -79.8(2)
C56 C55 N6 Fe2 -74.1(2)
C60 C55 N6 Fe2 102.76(18)
C3 N2 Fe1 N1 -6.33(13)
C7 N2 Fe1 N1 177.64(14)
C3 N2 Fe1 C26 87.04(14)
C7 N2 Fe1 C26 -88.99(14)
C3 N2 Fe1 N3 -175.88(14)
C7 N2 Fe1 N3 8.09(13)
C2 N1 Fe1 N2 4.36(13)
C10 N1 Fe1 N2 -170.87(14)
C2 N1 Fe1 C26 -87.47(14)
C10 N1 Fe1 C26 97.30(14)
C2 N1 Fe1 N3 32.0(2)
C10 N1 Fe1 N3 -143.20(16)
C2 N1 Fe1 C37 -172.68(14)
C10 N1 Fe1 C37 12.09(15)
C27 C26 Fe1 N2 -7.52(18)
C31 C26 Fe1 N2 173.47(14)
C27 C26 Fe1 N1 72.41(17)
C31 C26 Fe1 N1 -106.60(14)
C27 C26 Fe1 N3 -87.86(18)
C31 C26 Fe1 N3 93.13(14)
C27 C26 Fe1 C37 175.19(18)
C31 C26 Fe1 C37 -3.82(14)
C8 N3 Fe1 N2 -6.90(14)
C18 N3 Fe1 N2 166.32(16)
C8 N3 Fe1 N1 -34.5(2)
C18 N3 Fe1 N1 138.68(17)
C8 N3 Fe1 C26 84.33(15)
C18 N3 Fe1 C26 -102.45(15)
C8 N3 Fe1 C37 169.72(14)
C18 N3 Fe1 C37 -17.06(16)
C36 C37 Fe1 N1 -87.52(19)
C32 C37 Fe1 N1 97.90(14)
C36 C37 Fe1 C26 179.89(19)
C32 C37 Fe1 C26 5.32(14)
C36 C37 Fe1 N3 83.14(19)
C32 C37 Fe1 N3 -91.44(14)
C44 N5 Fe2 C63 -88.00(14)
C40 N5 Fe2 C63 91.13(14)
C44 N5 Fe2 N6 4.69(13)
C40 N5 Fe2 N6 -176.18(14)
C44 N5 Fe2 N4 175.48(15)
C40 N5 Fe2 N4 -5.39(13)
C64 C63 Fe2 N5 7.81(18)
C68 C63 Fe2 N5 -174.01(14)
C64 C63 Fe2 N6 -72.34(17)
C68 C63 Fe2 N6 105.84(14)
C64 C63 Fe2 N4 88.24(18)
C68 C63 Fe2 N4 -93.58(14)
C64 C63 Fe2 C74 -174.43(18)
C68 C63 Fe2 C74 3.74(14)
C45 N6 Fe2 N5 -3.09(13)
C55 N6 Fe2 N5 174.45(15)
C45 N6 Fe2 C63 90.48(14)
C55 N6 Fe2 C63 -91.98(15)
C45 N6 Fe2 N4 -27.9(2)
C55 N6 Fe2 N4 149.61(16)
C45 N6 Fe2 C74 175.98(14)
C55 N6 Fe2 C74 -6.47(16)
C39 N4 Fe2 N5 4.24(13)
C47 N4 Fe2 N5 -168.83(15)
C39 N4 Fe2 C63 -88.69(15)
C47 N4 Fe2 C63 98.24(15)
C39 N4 Fe2 N6 29.1(3)
C47 N4 Fe2 N6 -143.99(17)
C39 N4 Fe2 C74 -174.49(14)
C47 N4 Fe2 C74 12.44(16)
C73 C74 Fe2 C63 178.97(19)
C69 C74 Fe2 C63 -4.66(14)
C73 C74 Fe2 N6 86.64(19)
C69 C74 Fe2 N6 -97.00(14)
C73 C74 Fe2 N4 -84.53(19)
C69 C74 Fe2 N4 91.83(14)
